data_2207809
loop_
_publ_author_name
'Jun Wan'
'Shu-Sheng Zhang'
'Xue-Mei Li'
'Chun-Li Li'
'Ping-Kai Ouyang'

_publ_section_title 2-(1<i>H</i>-Benzotriazol-1-yl)-1-(2,5-dichlorophenyl)-2-(1<i>H</i>-1,2,4-triazol-1-yl)ethanone
_journal_coeditor_code IS6173
_journal_issue 1
_journal_name_full 'Acta Crystallographica Section E'
_journal_page_first o356
_journal_page_last o357
_journal_paper_doi 10.1107/S160053680504239X
_journal_volume 62
_journal_year 2006
_chemical_formula_iupac 'C16 H10 Cl2 N6 O'
_chemical_formula_moiety 'C16 H10 Cl2 N6 O'
_chemical_formula_sum 'C16 H10 Cl2 N6 O'
_chemical_formula_weight 373.20
_chemical_name_systematic
;
2-(1H-Benzotriazol-1-yl)-1-(2,5-dichlorophenyl)-2-(1H-1,2,4-triazol-1-
yl)ethanone
;
_space_group_IT_number 14
_symmetry_cell_setting monoclinic
_symmetry_space_group_name_Hall '-P 2ybc'
_symmetry_space_group_name_H-M 'P 1 21/c 1'
_atom_sites_solution_hydrogens geom
_atom_sites_solution_primary direct
_atom_sites_solution_secondary difmap
_audit_creation_method SHELXL-97
_cell_angle_alpha 90.00
_cell_angle_beta 107.322(2)
_cell_angle_gamma 90.00
_cell_formula_units_Z 4
_cell_length_a 7.6217(6)
_cell_length_b 8.6107(8)
_cell_length_c 25.5989(19)
_cell_measurement_reflns_used 984
_cell_measurement_temperature 293(2)
_cell_measurement_theta_max 19.6
_cell_measurement_theta_min 2.5
_cell_volume 1603.8(2)
_computing_cell_refinement 'SAINT (Siemens, 1996)'
_computing_data_collection 'SMART (Siemens, 1996)'
_computing_data_reduction SAINT
_computing_molecular_graphics 'SHELXTL (Siemens, 1996)'
_computing_publication_material
;
SHELXTL, PARST (Nardelli, 1995) and PLATON (Spek, 2003)
;
_computing_structure_refinement 'SHELXL97 (Sheldrick, 1997)'
_computing_structure_solution 'SHELXS97 (Sheldrick, 1997)'
_diffrn_ambient_temperature 293(2)
_diffrn_detector_area_resol_mean 8.33
_diffrn_measured_fraction_theta_full 0.995
_diffrn_measured_fraction_theta_max 0.995
_diffrn_measurement_device_type 'Siemens SMART 1000 CCD area-detector'
_diffrn_measurement_method \w
_diffrn_radiation_monochromator graphite
_diffrn_radiation_source 'fine-focus sealed tube'
_diffrn_radiation_type MoK\a
_diffrn_radiation_wavelength 0.71073
_diffrn_reflns_av_R_equivalents 0.0469
_diffrn_reflns_av_sigmaI/netI 0.0597
_diffrn_reflns_limit_h_max 8
_diffrn_reflns_limit_h_min -9
_diffrn_reflns_limit_k_max 10
_diffrn_reflns_limit_k_min -10
_diffrn_reflns_limit_l_max 30
_diffrn_reflns_limit_l_min -22
_diffrn_reflns_number 8418
_diffrn_reflns_theta_full 25.50
_diffrn_reflns_theta_max 25.50
_diffrn_reflns_theta_min 2.51
_diffrn_standards_number 0
_exptl_absorpt_coefficient_mu 0.423
_exptl_absorpt_correction_T_max 0.9751
_exptl_absorpt_correction_T_min 0.8695
_exptl_absorpt_correction_type multi-scan
_exptl_absorpt_process_details '(SADABS; Sheldrick, 1996)'
_exptl_crystal_colour colourless
_exptl_crystal_density_diffrn 1.546
_exptl_crystal_density_method 'not measured'
_exptl_crystal_description needle
_exptl_crystal_F_000 760
_exptl_crystal_size_max 0.34
_exptl_crystal_size_mid 0.07
_exptl_crystal_size_min 0.06
_refine_diff_density_max 0.279
_refine_diff_density_min -0.202
_refine_ls_extinction_method none
_refine_ls_goodness_of_fit_ref 1.068
_refine_ls_hydrogen_treatment constr
_refine_ls_matrix_type full
_refine_ls_number_parameters 226
_refine_ls_number_reflns 2983
_refine_ls_number_restraints 0
_refine_ls_restrained_S_all 1.068
_refine_ls_R_factor_all 0.0978
_refine_ls_R_factor_gt 0.0597
_refine_ls_shift/su_max 0.000
_refine_ls_shift/su_mean 0.000
_refine_ls_structure_factor_coef Fsqd
_refine_ls_weighting_details 'calc w = 1/[\s^2^(Fo^2^)+(0.0469P)^2^+0.0033P] where P = (Fo^2^+2Fc^2^)/3'
_refine_ls_weighting_scheme calc
_refine_ls_wR_factor_gt 0.1085
_refine_ls_wR_factor_ref 0.1237
_reflns_number_gt 2004
_reflns_number_total 2983
_reflns_threshold_expression I>2\s(I)
_cod_data_source_file is6173.cif
_cod_data_source_block I
_cod_depositor_comments
;
The following automatic conversions were performed:
'_symmetry_cell_setting' value 'Monoclinic' changed to 'monoclinic'
according to '/home/saulius/struct/CIF-dictionaries/cif_core.dic'
dictionary named 'cif_core.dic' version 2.4.1 from 2010-06-29.

Automatic conversion script
Id: cif_fix_enum 1527 2010-12-29 10:47:43Z saulius 

The following automatic conversions were performed:

'_symmetry_cell_setting' value 'Monoclinic' changed to 'monoclinic'
according to /home/saulius/struct/CIF-dictionaries/cif_core.dic
dictionary named 'cif_core.dic' version 2.4.1 from 2010-06-29.

Automatic conversion script
Id: cif_fix_values 1715 2011-07-08 13:25:40Z adriana 
;
_cod_original_sg_symbol_H-M 'P 21/c'
_cod_database_code 2207809
_cod_database_fobs_code 2207809

loop_
_symmetry_equiv_pos_as_xyz
'x, y, z'
'-x, y+1/2, -z+1/2'
'-x, -y, -z'
'x, -y-1/2, z-1/2'

loop_
_atom_site_label
_atom_site_fract_x
_atom_site_fract_y
_atom_site_fract_z
_atom_site_U_iso_or_equiv
_atom_site_adp_type
_atom_site_calc_flag
_atom_site_refinement_flags
_atom_site_occupancy
_atom_site_type_symbol
Cl2 -0.60724(14) 0.88170(12) -0.22561(3) 0.0668(3) Uani d . 1 Cl
Cl1 -0.19589(14) 1.15467(12) 0.00260(4) 0.0762(4) Uani d . 1 Cl
O1 -0.7769(3) 0.7264(2) -0.14339(9) 0.0463(6) Uani d . 1 O
N1 -0.6242(3) 0.4554(3) -0.09358(9) 0.0306(6) Uani d . 1 N
N2 -0.6428(3) 0.3743(3) -0.04957(10) 0.0387(6) Uani d . 1 N
N3 -0.7398(4) 0.2522(3) -0.06666(11) 0.0448(7) Uani d . 1 N
N4 -0.3217(3) 0.5697(3) -0.14221(10) 0.0400(7) Uani d . 1 N
N5 -0.3388(3) 0.5759(3) -0.09092(9) 0.0299(6) Uani d . 1 N
N6 -0.0461(3) 0.5483(4) -0.07861(11) 0.0528(8) Uani d . 1 N
C1 -0.4077(4) 0.9394(3) -0.06369(13) 0.0400(8) Uani d . 1 C
H1A -0.4105 0.8891 -0.0318 0.048 Uiso calc R 1 H
C2 -0.3077(4) 1.0745(4) -0.06049(14) 0.0486(9) Uani d . 1 C
C3 -0.2990(5) 1.1476(4) -0.10764(18) 0.0611(11) Uani d . 1 C
H3B -0.2300 1.2377 -0.1054 0.073 Uiso calc R 1 H
C4 -0.3921(5) 1.0871(4) -0.15753(16) 0.0585(10) Uani d . 1 C
H4B -0.3853 1.1362 -0.1892 0.070 Uiso calc R 1 H
C5 -0.4955(4) 0.9545(4) -0.16150(13) 0.0432(8) Uani d . 1 C
C6 -0.5045(4) 0.8780(3) -0.11447(12) 0.0325(7) Uani d . 1 C
C7 -0.6178(4) 0.7350(3) -0.11732(11) 0.0319(7) Uani d . 1 C
C8 -0.5182(3) 0.5968(3) -0.08312(11) 0.0299(7) Uani d . 1 C
H8A -0.4980 0.6234 -0.0445 0.036 Uiso calc R 1 H
C9 -0.7135(4) 0.3792(3) -0.14070(11) 0.0302(7) Uani d . 1 C
C10 -0.7346(4) 0.4057(4) -0.19583(12) 0.0428(8) Uani d . 1 C
H10A -0.6810 0.4905 -0.2076 0.051 Uiso calc R 1 H
C11 -0.8383(5) 0.3002(4) -0.23168(14) 0.0538(10) Uani d . 1 C
H11A -0.8563 0.3139 -0.2689 0.065 Uiso calc R 1 H
C12 -0.9181(5) 0.1726(4) -0.21422(16) 0.0589(10) Uani d . 1 C
H12A -0.9901 0.1051 -0.2403 0.071 Uiso calc R 1 H
C13 -0.8941(4) 0.1433(4) -0.16027(16) 0.0519(9) Uani d . 1 C
H13A -0.9455 0.0564 -0.1490 0.062 Uiso calc R 1 H
C14 -0.7887(4) 0.2499(4) -0.12266(13) 0.0365(7) Uani d . 1 C
C15 -0.1436(4) 0.5539(4) -0.13189(13) 0.0441(8) Uani d . 1 C
H15A -0.0881 0.5470 -0.1596 0.053 Uiso calc R 1 H
C16 -0.1739(4) 0.5633(4) -0.05426(13) 0.0440(8) Uani d . 1 C
H16A -0.1523 0.5650 -0.0165 0.053 Uiso calc R 1 H

loop_
_atom_site_aniso_label
_atom_site_aniso_U_11
_atom_site_aniso_U_22
_atom_site_aniso_U_33
_atom_site_aniso_U_12
_atom_site_aniso_U_13
_atom_site_aniso_U_23
Cl2 0.0925(7) 0.0709(7) 0.0389(5) 0.0121(6) 0.0224(5) 0.0051(5)
Cl1 0.0698(7) 0.0610(7) 0.0887(8) -0.0232(5) 0.0098(6) -0.0261(6)
O1 0.0306(12) 0.0428(14) 0.0588(15) 0.0027(11) 0.0032(11) 0.0040(11)
N1 0.0320(13) 0.0293(15) 0.0297(14) -0.0042(11) 0.0079(11) 0.0019(11)
N2 0.0435(16) 0.0389(17) 0.0353(15) -0.0027(13) 0.0143(12) 0.0039(12)
N3 0.0491(17) 0.0349(17) 0.0525(19) -0.0077(14) 0.0181(14) 0.0028(13)
N4 0.0375(15) 0.0504(18) 0.0326(15) 0.0014(13) 0.0115(12) 0.0004(12)
N5 0.0262(13) 0.0343(15) 0.0280(13) -0.0004(11) 0.0061(11) 0.0007(11)
N6 0.0292(15) 0.077(2) 0.0497(19) 0.0038(15) 0.0081(14) -0.0013(16)
C1 0.0422(18) 0.0304(19) 0.048(2) -0.0003(15) 0.0145(16) 0.0037(15)
C2 0.044(2) 0.035(2) 0.067(2) -0.0042(17) 0.0161(18) -0.0083(18)
C3 0.063(3) 0.033(2) 0.098(3) -0.0097(19) 0.040(2) 0.002(2)
C4 0.074(3) 0.045(2) 0.070(3) 0.004(2) 0.041(2) 0.015(2)
C5 0.048(2) 0.039(2) 0.046(2) 0.0104(17) 0.0185(16) 0.0072(16)
C6 0.0338(17) 0.0280(17) 0.0376(18) 0.0035(13) 0.0135(14) 0.0044(14)
C7 0.0316(17) 0.0344(19) 0.0310(16) 0.0024(14) 0.0111(14) -0.0009(14)
C8 0.0291(16) 0.0329(18) 0.0270(16) -0.0055(14) 0.0070(13) -0.0026(13)
C9 0.0233(15) 0.0327(18) 0.0317(17) 0.0029(13) 0.0037(13) -0.0041(13)
C10 0.0452(19) 0.041(2) 0.0371(19) 0.0019(16) 0.0037(15) -0.0004(15)
C11 0.060(2) 0.051(2) 0.043(2) 0.004(2) 0.0037(18) -0.0132(18)
C12 0.049(2) 0.050(3) 0.063(3) -0.0095(19) -0.0048(19) -0.023(2)
C13 0.042(2) 0.035(2) 0.079(3) -0.0061(17) 0.0181(19) -0.0067(19)
C14 0.0310(17) 0.0289(18) 0.049(2) 0.0008(14) 0.0106(15) -0.0047(15)
C15 0.0368(19) 0.052(2) 0.046(2) 0.0041(16) 0.0171(17) 0.0016(17)
C16 0.0345(18) 0.058(2) 0.0344(18) 0.0028(17) 0.0022(15) 0.0011(16)

loop_
_atom_type_symbol
_atom_type_description
_atom_type_scat_dispersion_real
_atom_type_scat_dispersion_imag
_atom_type_scat_source
C C 0.0033 0.0016 'International Tables Vol C Tables 4.2.6.8 and 6.1.1.4'
H H 0.0000 0.0000 'International Tables Vol C Tables 4.2.6.8 and 6.1.1.4'
N N 0.0061 0.0033 'International Tables Vol C Tables 4.2.6.8 and 6.1.1.4'
O O 0.0106 0.0060 'International Tables Vol C Tables 4.2.6.8 and 6.1.1.4'
Cl Cl 0.1484 0.1585 'International Tables Vol C Tables 4.2.6.8 and 6.1.1.4'

loop_
_geom_angle_atom_site_label_1
_geom_angle_atom_site_label_2
_geom_angle_atom_site_label_3
_geom_angle
_geom_angle_publ_flag
C9 N1 N2 109.6(2) ?
C9 N1 C8 132.5(2) ?
N2 N1 C8 117.9(2) ?
N3 N2 N1 109.1(2) ?
N2 N3 C14 108.6(2) ?
C15 N4 N5 101.6(2) ?
C16 N5 N4 109.6(2) ?
C16 N5 C8 130.1(2) ?
N4 N5 C8 120.3(2) ?
C16 N6 C15 102.4(2) ?
C2 C1 C6 120.3(3) ?
C2 C1 H1A 119.8 ?
C6 C1 H1A 119.8 ?
C1 C2 C3 120.1(3) ?
C1 C2 Cl1 120.1(3) ?
C3 C2 Cl1 119.7(3) ?
C4 C3 C2 119.8(3) ?
C4 C3 H3B 120.1 ?
C2 C3 H3B 120.1 ?
C3 C4 C5 120.9(3) ?
C3 C4 H4B 119.6 ?
C5 C4 H4B 119.6 ?
C4 C5 C6 120.3(3) ?
C4 C5 Cl2 118.8(3) ?
C6 C5 Cl2 120.9(3) ?
C5 C6 C1 118.6(3) ?
C5 C6 C7 121.7(3) ?
C1 C6 C7 119.8(3) ?
O1 C7 C6 123.5(3) ?
O1 C7 C8 121.0(3) ?
C6 C7 C8 115.5(2) ?
N1 C8 N5 111.6(2) yes
N1 C8 C7 113.2(2) yes
N5 C8 C7 110.1(2) yes
N1 C8 H8A 107.2 ?
N5 C8 H8A 107.2 ?
C7 C8 H8A 107.2 ?
N1 C9 C10 134.1(3) ?
N1 C9 C14 103.8(2) ?
C10 C9 C14 122.2(3) ?
C11 C10 C9 116.3(3) ?
C11 C10 H10A 121.9 ?
C9 C10 H10A 121.9 ?
C10 C11 C12 122.1(3) ?
C10 C11 H11A 119.0 ?
C12 C11 H11A 119.0 ?
C13 C12 C11 122.2(3) ?
C13 C12 H12A 118.9 ?
C11 C12 H12A 118.9 ?
C12 C13 C14 116.9(3) ?
C12 C13 H13A 121.5 ?
C14 C13 H13A 121.5 ?
N3 C14 C9 108.9(3) ?
N3 C14 C13 130.7(3) ?
C9 C14 C13 120.4(3) ?
N4 C15 N6 115.7(3) ?
N4 C15 H15A 122.1 ?
N6 C15 H15A 122.1 ?
N6 C16 N5 110.7(3) ?
N6 C16 H16A 124.7 ?
N5 C16 H16A 124.7 ?

loop_
_geom_bond_atom_site_label_1
_geom_bond_atom_site_label_2
_geom_bond_distance
_geom_bond_publ_flag
Cl1 C2 1.730(3) yes
Cl2 C5 1.726(3) yes
O1 C7 1.200(3) yes
N1 C9 1.364(3) ?
N1 N2 1.368(3) ?
N1 C8 1.442(3) yes
N2 N3 1.284(3) ?
N3 C14 1.370(4) ?
N4 C15 1.310(3) ?
N4 N5 1.359(3) ?
N5 C16 1.330(3) ?
N5 C8 1.451(3) yes
N6 C16 1.309(4) ?
N6 C15 1.346(4) ?
C1 C2 1.379(4) ?
C1 C6 1.394(4) ?
C1 H1A 0.9300 ?
C2 C3 1.380(5) ?
C3 C4 1.366(5) ?
C3 H3B 0.9300 ?
C4 C5 1.374(4) ?
C4 H4B 0.9300 ?
C5 C6 1.392(4) ?
C6 C7 1.493(4) ?
C7 C8 1.537(4) yes
C8 H8A 0.9800 ?
C9 C10 1.391(4) ?
C9 C14 1.393(4) ?
C10 C11 1.364(4) ?
C10 H10A 0.9300 ?
C11 C12 1.392(5) ?
C11 H11A 0.9300 ?
C12 C13 1.362(5) ?
C12 H12A 0.9300 ?
C13 C14 1.398(4) ?
C13 H13A 0.9300 ?
C15 H15A 0.9300 ?
C16 H16A 0.9300 ?

loop_
_geom_hbond_atom_site_label_D
_geom_hbond_atom_site_label_H
_geom_hbond_atom_site_label_A
_geom_hbond_site_symmetry_A
_geom_hbond_distance_DH
_geom_hbond_distance_HA
_geom_hbond_distance_DA
_geom_hbond_angle_DHA
_geom_hbond_publ_flag
C8 H8A N2 3_465 0.98 2.33 3.259(4) 158 yes

loop_
_geom_torsion_atom_site_label_1
_geom_torsion_atom_site_label_2
_geom_torsion_atom_site_label_3
_geom_torsion_atom_site_label_4
_geom_torsion
_geom_torsion_publ_flag
C9 N1 N2 N3 -0.4(3) ?
C8 N1 N2 N3 -179.6(2) ?
N1 N2 N3 C14 -0.3(3) ?
C15 N4 N5 C16 -0.1(3) ?
C15 N4 N5 C8 178.7(3) ?
C6 C1 C2 C3 -1.7(5) ?
C6 C1 C2 Cl1 177.2(2) ?
C1 C2 C3 C4 1.0(5) ?
Cl1 C2 C3 C4 -177.9(3) ?
C2 C3 C4 C5 0.4(6) ?
C3 C4 C5 C6 -1.1(5) ?
C3 C4 C5 Cl2 -179.0(3) ?
C4 C5 C6 C1 0.5(4) ?
Cl2 C5 C6 C1 178.3(2) ?
C4 C5 C6 C7 179.1(3) ?
Cl2 C5 C6 C7 -3.1(4) ?
C2 C1 C6 C5 0.9(4) ?
C2 C1 C6 C7 -177.7(3) ?
C5 C6 C7 O1 -51.7(4) ?
C1 C6 C7 O1 126.9(3) ?
C5 C6 C7 C8 129.7(3) ?
C1 C6 C7 C8 -51.7(4) ?
C9 N1 C8 N5 -74.2(4) ?
N2 N1 C8 N5 104.9(3) ?
C9 N1 C8 C7 50.7(4) ?
N2 N1 C8 C7 -130.3(2) ?
C16 N5 C8 N1 -105.0(3) ?
N4 N5 C8 N1 76.5(3) ?
C16 N5 C8 C7 128.4(3) ?
N4 N5 C8 C7 -50.1(3) ?
O1 C7 C8 N1 10.1(4) yes
C6 C7 C8 N1 -171.2(2) yes
O1 C7 C8 N5 135.8(3) yes
C6 C7 C8 N5 -45.6(3) yes
N2 N1 C9 C10 -177.8(3) ?
C8 N1 C9 C10 1.3(5) ?
N2 N1 C9 C14 0.9(3) ?
C8 N1 C9 C14 179.9(3) ?
N1 C9 C10 C11 -179.6(3) ?
C14 C9 C10 C11 2.0(4) ?
C9 C10 C11 C12 -0.3(5) ?
C10 C11 C12 C13 -1.5(6) ?
C11 C12 C13 C14 1.6(5) ?
N2 N3 C14 C9 0.8(3) ?
N2 N3 C14 C13 -179.4(3) ?
N1 C9 C14 N3 -1.0(3) ?
C10 C9 C14 N3 177.8(3) ?
N1 C9 C14 C13 179.2(3) ?
C10 C9 C14 C13 -2.0(4) ?
C12 C13 C14 N3 -179.6(3) ?
C12 C13 C14 C9 0.1(5) ?
N5 N4 C15 N6 0.5(4) ?
C16 N6 C15 N4 -0.6(4) ?
C15 N6 C16 N5 0.5(4) ?
N4 N5 C16 N6 -0.3(4) ?
C8 N5 C16 N6 -178.9(3) ?

loop_
_cod_related_entry_id
_cod_related_entry_database
_cod_related_entry_code
1 ChemSpider 10603985
